data_7210582
loop_
_publ_author_name
'Chen, Baokuan'
'Lin, Zhengguo'
'Wang, Bo'
'Feng, Xiao'
'Fan, Linyuan'
'Yang, Song'
'Huang, Xianqiang'
'Hu, Changwen'

_publ_section_title
;
 A new synthetic approach to functionalize oxomolybdenum complexes
;
_journal_issue 37
_journal_name_full CrystEngComm
_journal_page_first 7410
_journal_paper_doi 10.1039/c3ce40994e
_journal_volume 15
_journal_year 2013
_chemical_formula_moiety 'C64 H96 Mo9 N32 O32 S3'
_chemical_formula_sum 'C64 H96 Mo9 N32 O32 S3'
_chemical_formula_weight 2785.14
_space_group_IT_number 14
_symmetry_cell_setting monoclinic
_symmetry_space_group_name_Hall '-P 2ybc'
_symmetry_space_group_name_H-M 'P 1 21/c 1'
_atom_sites_solution_hydrogens geom
_atom_sites_solution_primary direct
_atom_sites_solution_secondary difmap
_audit_creation_method SHELXL-97
_cell_angle_alpha 90.00
_cell_angle_beta 115.779(3)
_cell_angle_gamma 90.00
_cell_formula_units_Z 1
_cell_length_a 15.878(3)
_cell_length_b 10.1503(19)
_cell_length_c 16.704(3)
_cell_measurement_reflns_used 4007
_cell_measurement_temperature 296(2)
_cell_measurement_theta_max 27.90
_cell_measurement_theta_min 3.09
_cell_volume 2424.2(8)
_computing_cell_refinement 'Bruker SAINT'
_computing_data_collection 'Bruker APEX2'
_computing_data_reduction 'Bruker SAINT'
_computing_publication_material 'Bruker SHELXTL'
_computing_structure_refinement 'SHELXL-97 (Sheldrick, 2008)'
_computing_structure_solution 'SHELXS-97 (Sheldrick, 2008)'
_diffrn_ambient_temperature 296(2)
_diffrn_measured_fraction_theta_full 0.992
_diffrn_measurement_device_type 'Bru ker APEX-II CCD'
_diffrn_measurement_method '\f and \w scans'
_diffrn_radiation_monochromator graphite
_diffrn_radiation_source 'fine-focus sealed tube'
_diffrn_radiation_type MoK\a
_diffrn_radiation_wavelength 0.71073
_diffrn_reflns_av_R_equivalents 0.0338
_diffrn_reflns_av_sigmaI/netI 0.0408
_diffrn_reflns_limit_h_max 18
_diffrn_reflns_limit_h_min -18
_diffrn_reflns_limit_k_max 12
_diffrn_reflns_limit_k_min -6
_diffrn_reflns_limit_l_max 19
_diffrn_reflns_limit_l_min &n
_diffrn_reflns_number 11828
_diffrn_reflns_theta_full 25.00
_diffrn_reflns_theta_max 25.00
_diffrn_reflns_theta_min 1.42
_exptl_absorpt_coefficient_mu 1.281
_exptl_absorpt_correction_T_max 0.743
_exptl_absorpt_correction_T_min 0.719
_exptl_absorpt_correction_type multi-scan
_exptl_absorpt_process_details SADABS,Bruker(2005)
_exptl_crystal_colour red
_exptl_crystal_density_diffrn 1.908
_exptl_crystal_density_method &nb
_exptl_crystal_description block
_exptl_crystal_F_000 1385.9
_exptl_crystal_size_max 0.25
_exptl_crystal_size_mid 0.2
_exptl_crystal_size_min 0.15
_refine_diff_density_max 2.875
_refine_diff_density_min -4.596
_refine_diff_density_rms 0.842
_refine_ls_extinction_coef 0.030(3)
_refine_ls_extinction_expression Fc^*^=kFc[1+0.001xFc^2^\l^3^/sin(2\q)]^-1/4^
_refine_ls_extinction_method SHELXL
_refine_ls_goodness_of_fit_ref 1.231
_refine_ls_hydrogen_treatment constr
_refine_ls_matrix_type full
_refine_ls_number_parameters 322
_refine_ls_number_reflns 4232
_refine_ls_number_restraints 408
_refine_ls_restrained_S_all 1.197
_refine_ls_R_factor_all 0.1150
_refine_ls_R_factor_gt 0.0734
_refine_ls_shift/su_max 0.000
_refine_ls_shift/su_mean 0.000
_refine_ls_structure_factor_coef Fsqd
_refine_ls_weighting_details 'calc w=1/[\s^2^(Fo^2^)+(0.2000P)^2^+0.0000P] where P=(Fo^2^+2Fc^2^)/3'
_refine_ls_weighting_scheme calc
_refine_ls_wR_factor_gt 0.1772
_refine_ls_wR_factor_ref 0.2803
_reflns_number_gt 3439
_reflns_number_total 4266
_reflns_threshold_expression >2sigma(I)
_cod_data_source_file c3ce40994e.txt
_cod_data_source_block 8
_cod_depositor_comments
;
The following automatic conversions were performed:

'_symmetry_cell_setting' value 'Monoclinic' changed to 'monoclinic'
according to /home/saulius/struct/CIF-dictionaries/cif_core.dic
dictionary named 'cif_core.dic' version 2.4.2 from 2011-04-26.

Automatic conversion script
Id: cif_fix_values 1891 2012-01-12 08:04:46Z andrius 
;
_cod_original_cell_volume 2424.1(8)
_cod_original_sg_symbol_Hall '-P 2ybc '
_cod_original_sg_symbol_H-M 'P 21/c'
_cod_database_code 7210582

loop_
_symmetry_equiv_pos_as_xyz
'x, y, z'
'-x, y+1/2, -z+1/2'
'-x, -y, -z'
'x, -y-1/2, z-1/2'

loop_
_atom_site_label
_atom_site_type_symbol
_atom_site_fract_x
_atom_site_fract_y
_atom_site_fract_z
_atom_site_U_iso_or_equiv
_atom_site_adp_type
_atom_site_occupancy
_atom_site_symmetry_multiplicity
_atom_site_calc_flag
_atom_site_refinement_flags
_atom_site_disorder_assembly
_atom_site_disorder_group
Mo1 Mo 0.22980(5) 0.52691(7) 0.42969(5) 0.0247(4) Uani 1 1 d . A .
Mo3 Mo 0.18344(10) 0.61546(15) 0.60153(9) 0.0274(6) Uani 0.249(6) 1 d P A 1
S1 S 0.18344(10) 0.61546(15) 0.60153(9) 0.0274(6) Uani 0.751(6) 1 d P A 2
N1 N 0.2915(5) 0.7214(8) 0.4252(5) 0.0337(15) Uani 1 1 d U . .
O1 O 0.0906(5) 0.6249(9) 0.6028(6) 0.061(2) Uani 1 1 d . . .
C1 C 0.3271(6) 0.7556(10) 0.3727(7) 0.0388(18) Uani 1 1 d U . .
H1 H 0.3296 0.7015 0.3289 0.047 Uiso 1 1 calc R . .
Mo2 Mo 0.26949(5) 0.34210(7) 0.54410(5) 0.0268(4) Uani 1 1 d . A .
O2 O 0.2560(6) 0.7053(9) 0.6698(6) 0.069(2) Uani 1 1 d . . .
N2 N 0.3606(6) 0.8803(9) 0.3888(6) 0.0482(19) Uani 1 1 d U . .
C2 C 0.2999(7) 0.8297(10) 0.4763(7) 0.0422(19) Uani 1 1 d U . .
H2 H 0.2799 0.8335 0.5210 0.051 Uiso 1 1 calc R . .
O3 O 0.1746(5) 0.6455(7) 0.5054(4) 0.0386(16) Uani 1 1 d . . .
N3 N 0.3803(5) 0.3030(8) 0.6822(5) 0.0401(16) Uani 1 1 d U . .
C3 C 0.3395(8) 0.9279(11) 0.4546(8) 0.051(2) Uani 1 1 d U . .
H3 H 0.3509 1.0122 0.4788 0.061 Uiso 1 1 calc R . .
O4 O 0.2182(5) 0.4640(6) 0.6238(5) 0.0358(16) Uani 1 1 d . . .
N4 N 0.4544(6) 0.2253(9) 0.8158(6) 0.0418(17) Uani 1 1 d U . .
C4 C 0.4087(9) 0.9496(13) 0.3410(9) 0.065(3) Uani 1 1 d U . .
H4A H 0.4750 0.9367 0.3726 0.098 Uiso 1 1 calc R . .
H4B H 0.3948 1.0421 0.3376 0.098 Uiso 1 1 calc R . .
H4C H 0.3869 0.9143 0.2820 0.098 Uiso 1 1 calc R . .
O5 O 0.3180(5) 0.2250(6) 0.5050(5) 0.0398(16) Uani 1 1 d . . .
N5 N 0.1809(6) 0.1956(8) 0.5709(5) 0.0390(16) Uani 1 1 d U . .
C5 C 0.5213(8) 0.2728(13) 0.7949(8) 0.057(2) Uani 1 1 d U . .
H5 H 0.5858 0.2723 0.8290 0.068 Uiso 1 1 calc R . .
O6 O 0.1545(4) 0.3900(6) 0.4448(4) 0.0300(13) Uani 1 1 d . . .
N6 N 0.0683(6) 0.1094(8) 0.5925(6) 0.0397(16) Uani 1 1 d U . .
C6 C 0.4695(8) 0.3238(13) 0.7081(8) 0.055(2) Uani 1 1 d U . .
H6 H 0.4952 0.3659 0.6745 0.066 Uiso 1 1 calc R . .
O7 O 0.3362(4) 0.5024(6) 0.5454(4) 0.0288(14) Uani 1 1 d . . .
N7 N 0.0982(5) 0.6036(7) 0.3247(5) 0.0325(15) Uani 1 1 d U . .
C7 C 0.3721(7) 0.2443(10) 0.7504(7) 0.0393(18) Uani 1 1 d U . .
H7 H 0.3158 0.2206 0.7509 0.047 Uiso 1 1 calc R . .
O8 O 0.2659(5) 0.4711(6) 0.3542(4) 0.0385(17) Uani 1 1 d . . .
N8 N -0.0508(6) 0.6399(8) 0.2468(5) 0.0399(18) Uani 1 1 d U . .
C8 C 0.4766(8) 0.1690(12) 0.9054(8) 0.054(3) Uani 1 1 d U . .
H8A H 0.4238 0.1200 0.9029 0.082 Uiso 1 1 calc R . .
H8B H 0.4906 0.2392 0.9478 0.082 Uiso 1 1 calc R . .
H8C H 0.5298 0.1117 0.9231 0.082 Uiso 1 1 calc R . .
C9 C 0.1309(7) 0.0161(10) 0.6142(7) 0.042(2) Uani 1 1 d U A .
H9 H 0.1260 -0.0687 0.6329 0.050 Uiso 1 1 calc R . .
C10 C 0.2065(8) 0.0688(10) 0.6036(7) 0.0433(19) Uani 1 1 d U A .
H10 H 0.2630 0.0272 0.6160 0.052 Uiso 1 1 calc R . .
C11 C 0.0989(7) 0.2146(10) 0.5660(7) 0.0375(18) Uani 1 1 d U A .
H11 H 0.0652 0.2924 0.5463 0.045 Uiso 1 1 calc R . .
C12 C -0.0194(7) 0.0997(11) 0.5987(7) 0.047(2) Uani 1 1 d U A .
H12A H -0.0477 0.0158 0.5762 0.070 Uiso 1 1 calc R . .
H12B H -0.0605 0.1688 0.5643 0.070 Uiso 1 1 calc R . .
H12C H -0.0084 0.1081 0.6597 0.070 Uiso 1 1 calc R . .
C13 C 0.0135(6) 0.5760(10) 0.3154(6) 0.0341(18) Uani 1 1 d U A .
H13 H 0.0003 0.5191 0.3521 0.041 Uiso 1 1 calc R . .
C14 C 0.0875(6) 0.6907(9) 0.2558(6) 0.0322(16) Uani 1 1 d U A .
H14 H 0.1349 0.7264 0.2442 0.039 Uiso 1 1 calc R . .
C15 C -0.0059(6) 0.7128(10) 0.2093(6) 0.0330(17) Uani 1 1 d U A .
H15 H -0.0339 0.7681 0.1604 0.040 Uiso 1 1 calc R . .
C16 C -0.1556(8) 0.6321(13) 0.2129(8) 0.059(3) Uani 1 1 d U A .
H16A H -0.1823 0.5916 0.1553 0.089 Uiso 1 1 calc R . .
H16B H -0.1806 0.7193 0.2087 0.089 Uiso 1 1 calc R . .
H16C H -0.1705 0.5805 0.2532 0.089 Uiso 1 1 calc R . .

loop_
_atom_site_aniso_label
_atom_site_aniso_U_11
_atom_site_aniso_U_22
_atom_site_aniso_U_33
_atom_site_aniso_U_23
_atom_site_aniso_U_13
_atom_site_aniso_U_12
Mo1 0.0263(5) 0.0222(6) 0.0250(6) -0.0010(3) 0.0106(4) 0.0021(3)
Mo3 0.0300(9) 0.0306(10) 0.0227(9) 0.0007(6) 0.0125(7) 0.0065(6)
S1 0.0300(9) 0.0306(10) 0.0227(9) 0.0007(6) 0.0125(7) 0.0065(6)
N1 0.028(3) 0.030(3) 0.038(3) -0.001(3) 0.010(3) -0.003(3)
O1 0.045(4) 0.084(6) 0.058(5) 0.018(5) 0.024(4) 0.007(4)
C1 0.034(3) 0.033(3) 0.040(3) 0.001(3) 0.007(3) -0.008(3)
Mo2 0.0286(6) 0.0222(6) 0.0272(6) 0.0000(3) 0.0099(4) 0.0029(3)
O2 0.083(6) 0.059(6) 0.043(5) 0.008(4) 0.008(4) 0.010(5)
N2 0.051(4) 0.030(3) 0.050(4) 0.005(3) 0.010(3) -0.013(3)
C2 0.037(4) 0.037(4) 0.050(4) -0.009(3) 0.017(3) -0.001(3)
O3 0.041(4) 0.041(4) 0.029(4) -0.007(3) 0.011(3) 0.011(3)
N3 0.041(3) 0.039(3) 0.037(3) 0.001(3) 0.015(3) 0.008(3)
C3 0.049(4) 0.032(4) 0.056(4) -0.006(4) 0.009(4) -0.003(3)
O4 0.048(4) 0.028(4) 0.035(4) 0.001(3) 0.022(3) 0.007(3)
N4 0.040(3) 0.044(4) 0.037(3) 0.000(3) 0.012(3) 0.009(3)
C4 0.061(6) 0.052(6) 0.064(6) 0.010(5) 0.010(5) -0.023(5)
O5 0.039(4) 0.032(4) 0.054(4) 0.003(3) 0.026(3) 0.010(3)
N5 0.047(3) 0.027(3) 0.039(3) 0.001(3) 0.016(3) 0.000(3)
C5 0.049(4) 0.061(4) 0.044(4) 0.004(4) 0.005(4) 0.003(4)
O6 0.031(3) 0.026(3) 0.029(3) -0.002(3) 0.010(3) 0.000(3)
N6 0.054(4) 0.032(3) 0.045(3) -0.002(3) 0.032(3) -0.002(3)
C6 0.047(4) 0.061(4) 0.044(4) 0.006(4) 0.008(4) 0.000(4)
O7 0.019(3) 0.032(3) 0.027(3) 0.001(3) 0.002(3) -0.001(2)
N7 0.033(3) 0.030(3) 0.028(3) 0.003(3) 0.007(2) 0.002(3)
C7 0.038(3) 0.040(4) 0.036(3) -0.001(3) 0.012(3) 0.006(3)
O8 0.056(4) 0.034(4) 0.035(4) -0.001(3) 0.029(4) 0.004(3)
N8 0.040(3) 0.032(3) 0.033(3) 0.006(3) 0.002(3) 0.004(3)
C8 0.056(5) 0.052(6) 0.045(5) 0.008(4) 0.012(5) 0.009(5)
C9 0.046(4) 0.030(4) 0.041(4) 0.003(3) 0.012(3) 0.000(3)
C10 0.050(3) 0.031(3) 0.045(3) 0.001(3) 0.017(3) 0.003(3)
C11 0.044(4) 0.030(4) 0.042(4) 0.001(3) 0.022(3) -0.003(3)
C12 0.037(5) 0.048(5) 0.056(5) -0.005(5) 0.021(4) -0.003(4)
C13 0.028(3) 0.032(4) 0.036(4) 0.004(3) 0.009(3) 0.000(3)
C14 0.028(3) 0.035(3) 0.034(3) 0.005(3) 0.014(3) 0.003(3)
C15 0.029(3) 0.034(4) 0.032(3) 0.004(3) 0.009(3) 0.003(3)
C16 0.058(5) 0.061(6) 0.046(5) 0.005(5) 0.010(5) 0.000(5)

loop_
_atom_type_symbol
_atom_type_description
_atom_type_scat_dispersion_real
_atom_type_scat_dispersion_imag
_atom_type_scat_source
C C 0.0033 0.0016 'International Tables Vol C Tables 4.2.6.8 and 6.1.1.4'
H H 0.0000 0.0000 'International Tables Vol C Tables 4.2.6.8 and 6.1.1.4'
N N 0.0061 0.0033 'International Tables Vol C Tables 4.2.6.8 and 6.1.1.4'
O O 0.0106 0.0060 'International Tables Vol C Tables 4.2.6.8 and 6.1.1.4'
S S 0.1246 0.1234 'International Tables Vol C Tables 4.2.6.8 and 6.1.1.4'
Mo Mo -1.6832 0.6857 'International Tables Vol C Tables 4.2.6.8 and 6.1.1.4'

loop_
_geom_angle_atom_site_label_1
_geom_angle_atom_site_label_2
_geom_angle_atom_site_label_3
_geom_angle
O8 Mo1 O6 106.7(3)
O8 Mo1 O7 105.5(3)
O6 Mo1 O7 95.6(3)
O8 Mo1 O3 164.9(3)
O6 Mo1 O3 83.9(3)
O7 Mo1 O3 83.6(3)
O8 Mo1 N7 92.1(3)
O6 Mo1 N7 86.1(3)
O7 Mo1 N7 160.9(3)
O3 Mo1 N7 77.6(3)
O8 Mo1 N1 88.6(3)
O6 Mo1 N1 163.2(3)
O7 Mo1 N1 86.7(3)
O3 Mo1 N1 79.8(3)
N7 Mo1 N1 86.5(3)
O8 Mo1 Mo2 105.0(2)
O6 Mo1 Mo2 48.30(17)
O7 Mo1 Mo2 48.67(18)
O3 Mo1 Mo2 90.12(19)
N7 Mo1 Mo2 134.0(2)
N1 Mo1 Mo2 135.21(19)
O1 Mo3 O2 112.5(5)
O1 Mo3 O3 110.6(4)
O2 Mo3 O3 110.4(5)
O1 Mo3 O4 107.4(4)
O2 Mo3 O4 109.0(4)
O3 Mo3 O4 106.7(3)
C1 N1 C2 105.0(9)
C1 N1 Mo1 126.7(7)
C2 N1 Mo1 128.3(7)
N1 C1 N2 111.7(9)
O5 Mo2 O6 105.4(3)
O5 Mo2 O7 104.8(3)
O6 Mo2 O7 96.1(3)
O5 Mo2 O4 166.2(3)
O6 Mo2 O4 85.3(3)
O7 Mo2 O4 82.3(3)
O5 Mo2 N5 92.4(3)
O6 Mo2 N5 84.0(3)
O7 Mo2 N5 162.0(3)
O4 Mo2 N5 79.7(3)
O5 Mo2 N3 89.3(3)
O6 Mo2 N3 163.3(3)
O7 Mo2 N3 87.5(3)
O4 Mo2 N3 79.0(3)
N5 Mo2 N3 87.5(3)
O5 Mo2 Mo1 103.4(2)
O6 Mo2 Mo1 48.31(18)
O7 Mo2 Mo1 49.23(17)
O4 Mo2 Mo1 90.22(17)
N5 Mo2 Mo1 132.1(2)
N3 Mo2 Mo1 136.6(2)
C1 N2 C3 106.1(9)
C1 N2 C4 125.4(10)
C3 N2 C4 128.5(10)
C3 C2 N1 111.6(10)
Mo3 O3 Mo1 127.0(4)
C6 N3 C7 106.4(9)
C6 N3 Mo2 124.3(8)
C7 N3 Mo2 129.0(7)
C2 C3 N2 105.5(10)
Mo3 O4 Mo2 124.7(4)
C7 N4 C5 110.3(9)
C7 N4 C8 127.7(9)
C5 N4 C8 121.9(9)
C11 N5 C10 106.3(9)
C11 N5 Mo2 126.9(7)
C10 N5 Mo2 126.6(7)
N4 C5 C6 102.9(9)
Mo2 O6 Mo1 83.4(2)
C9 N6 C11 109.3(9)
C9 N6 C12 124.9(9)
C11 N6 C12 125.7(9)
N3 C6 C5 110.1(11)
Mo2 O7 Mo1 82.1(2)
C13 N7 C14 106.5(7)
C13 N7 Mo1 125.9(6)
C14 N7 Mo1 127.7(6)
N4 C7 N3 110.2(9)
C13 N8 C15 107.7(8)
C13 N8 C16 127.4(9)
C15 N8 C16 124.8(8)
N6 C9 C10 106.3(9)
N5 C10 C9 106.5(9)
N5 C11 N6 111.5(9)
N7 C13 N8 111.2(8)
C15 C14 N7 106.7(8)
N8 C15 C14 107.9(8)

loop_
_geom_bond_atom_site_label_1
_geom_bond_atom_site_label_2
_geom_bond_distance
Mo1 O8 1.693(6)
Mo1 O6 1.920(6)
Mo1 O7 1.952(6)
Mo1 O3 2.186(6)
Mo1 N7 2.204(7)
Mo1 N1 2.220(8)
Mo1 Mo2 2.5536(11)
Mo3 O1 1.486(8)
Mo3 O2 1.521(9)
Mo3 O3 1.580(7)
Mo3 O4 1.621(6)
N1 C1 1.280(12)
N1 C2 1.363(13)
C1 N2 1.354(13)
Mo2 O5 1.694(6)
Mo2 O6 1.920(6)
Mo2 O7 1.936(6)
Mo2 O4 2.215(6)
Mo2 N5 2.222(8)
Mo2 N3 2.246(8)
N2 C3 1.368(16)
N2 C4 1.499(15)
C2 C3 1.311(16)
N3 C6 1.305(14)
N3 C7 1.340(13)
N4 C7 1.302(12)
N4 C5 1.344(15)
N4 C8 1.494(14)
N5 C11 1.283(13)
N5 C10 1.388(13)
C5 C6 1.418(16)
N6 C9 1.305(13)
N6 C11 1.327(12)
N6 C12 1.443(12)
N7 C13 1.316(12)
N7 C14 1.401(12)
N8 C13 1.325(12)
N8 C15 1.355(13)
N8 C16 1.508(15)
C9 C10 1.394(15)
C14 C15 1.360(12)
